data_4069955
loop_
_publ_author_name
'Pi, Chengfu'
'Wan, Li'
'Gu, Yingying'
'Wu, Haoyu'
'Wang, Chengxi'
'Zheng, Wenjun'
'Weng, Linhong'
'Chen, Zhenxia'
'Yang, Xiaodian'
'Wu, Limin'

_publ_section_title
;
 Synthesis of Potassium&#x2212;Magnesium Ate Complexes with a Bulky
 Diamido Ligand
;
_journal_issue 17
_journal_name_full Organometallics
_journal_page_first 5281
_journal_paper_doi 10.1021/om900532v
_journal_volume 28
_journal_year 2009
_chemical_formula_sum 'C52 H80 Mg2 N4 Si2'
_chemical_formula_weight 866.00
_chemical_name_systematic
; 
 ? 
;
_space_group_IT_number 33
_symmetry_cell_setting orthorhombic
_symmetry_space_group_name_Hall 'P 2c -2n'
_symmetry_space_group_name_H-M 'P n a 21'
_atom_sites_solution_hydrogens geom
_atom_sites_solution_primary direct
_atom_sites_solution_secondary difmap
_audit_creation_method SHELXL-97
_cell_angle_alpha 90.00
_cell_angle_beta 90.00
_cell_angle_gamma 90.00
_cell_formula_units_Z 4
_cell_length_a 21.054(3)
_cell_length_b 18.704(2)
_cell_length_c 13.4708(16)
_cell_measurement_reflns_used 9696
_cell_measurement_temperature 120(2)
_cell_measurement_theta_max 26.93
_cell_measurement_theta_min 2.38
_cell_volume 5304.7(11)
_computing_cell_refinement 'Bruker SMART'
_computing_data_collection 'Bruker SMART'
_computing_data_reduction 'Bruker SAINT'
_computing_molecular_graphics 'Bruker SHELXTL'
_computing_publication_material 'Bruker SHELXTL'
_computing_structure_refinement 'SHELXL-97 (Sheldrick, 1997)'
_computing_structure_solution 'SHELXS-97 (Sheldrick, 1990)'
_diffrn_ambient_temperature 120(2)
_diffrn_measured_fraction_theta_full 0.999
_diffrn_measured_fraction_theta_max 0.999
_diffrn_measurement_device_type 'CCD area detector'
_diffrn_measurement_method 'phi and omega scans'
_diffrn_radiation_monochromator graphite
_diffrn_radiation_source 'fine-focus sealed tube'
_diffrn_radiation_type MoK\a
_diffrn_radiation_wavelength 0.71073
_diffrn_reflns_av_R_equivalents 0.0413
_diffrn_reflns_av_sigmaI/netI 0.0505
_diffrn_reflns_limit_h_max 24
_diffrn_reflns_limit_h_min -25
_diffrn_reflns_limit_k_max 23
_diffrn_reflns_limit_k_min -17
_diffrn_reflns_limit_l_max 16
_diffrn_reflns_limit_l_min -16
_diffrn_reflns_number 27628
_diffrn_reflns_theta_full 26.01
_diffrn_reflns_theta_max 26.01
_diffrn_reflns_theta_min 1.86
_exptl_absorpt_coefficient_mu 0.126
_exptl_absorpt_correction_T_max 0.9900
_exptl_absorpt_correction_T_min 0.9691
_exptl_absorpt_correction_type multi-scan
_exptl_absorpt_process_details sadabs
_exptl_crystal_colour colorless
_exptl_crystal_density_diffrn 1.084
_exptl_crystal_density_method 'not measured'
_exptl_crystal_description prism
_exptl_crystal_F_000 1888
_exptl_crystal_size_max 0.25
_exptl_crystal_size_mid 0.10
_exptl_crystal_size_min 0.08
_refine_diff_density_max 0.423
_refine_diff_density_min -0.422
_refine_diff_density_rms 0.055
_refine_ls_abs_structure_details 'Flack H D (1983), Acta Cryst. A39, 876-881'
_refine_ls_abs_structure_Flack 0.22(11)
_refine_ls_extinction_method none
_refine_ls_goodness_of_fit_ref 1.050
_refine_ls_hydrogen_treatment constr
_refine_ls_matrix_type full
_refine_ls_number_parameters 541
_refine_ls_number_reflns 10245
_refine_ls_number_restraints 1
_refine_ls_restrained_S_all 1.049
_refine_ls_R_factor_all 0.0616
_refine_ls_R_factor_gt 0.0464
_refine_ls_shift/su_max 0.000
_refine_ls_shift/su_mean 0.000
_refine_ls_structure_factor_coef Fsqd
_refine_ls_weighting_details 'calc w=1/[\s^2^(Fo^2^)+(0.0627P)^2^+3.2318P] where P=(Fo^2^+2Fc^2^)/3'
_refine_ls_weighting_scheme calc
_refine_ls_wR_factor_gt 0.1158
_refine_ls_wR_factor_ref 0.1294
_reflns_number_gt 8747
_reflns_number_total 10245
_reflns_threshold_expression >2sigma(I)
_cod_data_source_file om900532v_si_002.cif
_cod_data_source_block 090604pi_0ma
_cod_depositor_comments
;
The following automatic conversions were performed:

'_symmetry_cell_setting' value 'Orthorhombic' changed to
'orthorhombic' according to
/home/saulius/struct/CIF-dictionaries/cif_core.dic dictionary named
'cif_core.dic' version 2.4.2 from 2011-04-26.

Automatic conversion script
Id: cif_fix_values 1715 2011-07-08 13:25:40Z adriana 
;
_cod_original_cell_volume 5304.8(11)
_cod_original_sg_symbol_H-M Pna2(1)
_cod_database_code 4069955

loop_
_symmetry_equiv_pos_as_xyz
'x, y, z'
'-x, -y, z+1/2'
'x+1/2, -y+1/2, z'
'-x+1/2, y+1/2, z+1/2'

loop_
_atom_site_label
_atom_site_type_symbol
_atom_site_fract_x
_atom_site_fract_y
_atom_site_fract_z
_atom_site_U_iso_or_equiv
_atom_site_adp_type
_atom_site_occupancy
_atom_site_symmetry_multiplicity
_atom_site_calc_flag
_atom_site_refinement_flags
Mg1 Mg 0.30945(4) 0.29707(5) 0.67474(8) 0.0193(2) Uani 1 1 d .
Mg2 Mg 0.30618(4) 0.26920(5) 0.46711(7) 0.0187(2) Uani 1 1 d .
N1 N 0.27347(12) 0.22455(13) 0.76386(18) 0.0220(5) Uani 1 1 d .
N2 N 0.24177(11) 0.24989(13) 0.57904(18) 0.0199(5) Uani 1 1 d .
N3 N 0.36781(11) 0.32883(12) 0.56050(17) 0.0182(5) Uani 1 1 d .
N4 N 0.38854(11) 0.23741(13) 0.41371(18) 0.0195(5) Uani 1 1 d .
Si1 Si 0.22613(4) 0.18786(4) 0.67354(7) 0.02098(17) Uani 1 1 d .
Si2 Si 0.43136(4) 0.28370(4) 0.50159(6) 0.01861(16) Uani 1 1 d .
C1 C 0.27924(14) 0.19431(15) 0.8598(2) 0.0225(6) Uani 1 1 d .
C2 C 0.23400(15) 0.20978(16) 0.9345(2) 0.0235(6) Uani 1 1 d .
C3 C 0.23867(16) 0.17752(16) 1.0278(2) 0.0269(7) Uani 1 1 d .
H3A H 0.2075 0.1874 1.0769 0.032 Uiso 1 1 calc R
C4 C 0.28833(17) 0.13125(18) 1.0497(2) 0.0330(8) Uani 1 1 d .
H4A H 0.2907 0.1088 1.1129 0.040 Uiso 1 1 calc R
C5 C 0.33421(16) 0.11815(17) 0.9786(2) 0.0302(7) Uani 1 1 d .
H5A H 0.3689 0.0877 0.9945 0.036 Uiso 1 1 calc R
C6 C 0.33090(15) 0.14832(16) 0.8849(2) 0.0256(7) Uani 1 1 d .
C7 C 0.18106(15) 0.26439(17) 0.9196(2) 0.0269(7) Uani 1 1 d .
H7A H 0.1792 0.2763 0.8473 0.032 Uiso 1 1 calc R
C8 C 0.11538(16) 0.2371(2) 0.9507(3) 0.0384(8) Uani 1 1 d .
H8A H 0.1055 0.1932 0.9141 0.058 Uiso 1 1 calc R
H8B H 0.0833 0.2736 0.9358 0.058 Uiso 1 1 calc R
H8C H 0.1153 0.2271 1.0221 0.058 Uiso 1 1 calc R
C9 C 0.19622(18) 0.33283(18) 0.9758(3) 0.0387(8) Uani 1 1 d .
H9A H 0.2382 0.3504 0.9558 0.058 Uiso 1 1 calc R
H9B H 0.1962 0.3231 1.0473 0.058 Uiso 1 1 calc R
H9C H 0.1641 0.3691 0.9606 0.058 Uiso 1 1 calc R
C10 C 0.38563(15) 0.13411(18) 0.8137(3) 0.0323(8) Uani 1 1 d .
H10A H 0.3740 0.1543 0.7474 0.039 Uiso 1 1 calc R
C11 C 0.3994(2) 0.0553(2) 0.8006(3) 0.0492(10) Uani 1 1 d .
H11A H 0.3610 0.0310 0.7770 0.074 Uiso 1 1 calc R
H11B H 0.4125 0.0348 0.8643 0.074 Uiso 1 1 calc R
H11C H 0.4335 0.0492 0.7519 0.074 Uiso 1 1 calc R
C12 C 0.44535(17) 0.1737(2) 0.8513(3) 0.0432(9) Uani 1 1 d .
H12A H 0.4357 0.2246 0.8595 0.065 Uiso 1 1 calc R
H12B H 0.4798 0.1680 0.8031 0.065 Uiso 1 1 calc R
H12C H 0.4584 0.1536 0.9153 0.065 Uiso 1 1 calc R
C13 C 0.19181(13) 0.28071(15) 0.5208(2) 0.0200(6) Uani 1 1 d .
C14 C 0.15749(13) 0.34190(16) 0.5530(2) 0.0215(6) Uani 1 1 d .
C15 C 0.11519(14) 0.37508(17) 0.4899(2) 0.0284(7) Uani 1 1 d .
H15A H 0.0933 0.4166 0.5117 0.034 Uiso 1 1 calc R
C16 C 0.10390(16) 0.3489(2) 0.3946(3) 0.0343(8) Uani 1 1 d .
H16A H 0.0749 0.3726 0.3516 0.041 Uiso 1 1 calc R
C17 C 0.13533(16) 0.2882(2) 0.3633(2) 0.0353(8) Uani 1 1 d .
H17A H 0.1269 0.2697 0.2990 0.042 Uiso 1 1 calc R
C18 C 0.17931(15) 0.25333(19) 0.4241(2) 0.0289(7) Uani 1 1 d .
C19 C 0.21092(17) 0.1846(2) 0.3878(3) 0.0459(10) Uani 1 1 d .
H19A H 0.2439 0.1711 0.4378 0.055 Uiso 1 1 calc R
C20 C 0.1617(2) 0.1230(3) 0.3837(6) 0.098(3) Uani 1 1 d .
H20A H 0.1412 0.1180 0.4487 0.146 Uiso 1 1 calc R
H20B H 0.1833 0.0782 0.3666 0.146 Uiso 1 1 calc R
H20C H 0.1295 0.1338 0.3333 0.146 Uiso 1 1 calc R
C21 C 0.2444(3) 0.1951(4) 0.2892(3) 0.107(3) Uani 1 1 d .
H21A H 0.2744 0.2349 0.2946 0.160 Uiso 1 1 calc R
H21B H 0.2130 0.2057 0.2376 0.160 Uiso 1 1 calc R
H21C H 0.2674 0.1513 0.2717 0.160 Uiso 1 1 calc R
C22 C 0.13858(15) 0.18140(16) 0.6958(2) 0.0277(7) Uani 1 1 d .
H22A H 0.1250 0.1316 0.6887 0.042 Uiso 1 1 calc R
H22B H 0.1160 0.2111 0.6474 0.042 Uiso 1 1 calc R
H22C H 0.1289 0.1981 0.7631 0.042 Uiso 1 1 calc R
C23 C 0.25122(15) 0.09461(17) 0.6425(3) 0.0321(8) Uani 1 1 d .
H23A H 0.2144 0.0627 0.6461 0.048 Uiso 1 1 calc R
H23B H 0.2835 0.0787 0.6900 0.048 Uiso 1 1 calc R
H23C H 0.2689 0.0935 0.5753 0.048 Uiso 1 1 calc R
C24 C 0.16697(13) 0.37219(15) 0.6578(2) 0.0228(6) Uani 1 1 d .
H24A H 0.1900 0.3353 0.6976 0.027 Uiso 1 1 calc R
C25 C 0.20864(16) 0.43956(17) 0.6552(3) 0.0329(8) Uani 1 1 d .
H25A H 0.2142 0.4579 0.7229 0.049 Uiso 1 1 calc R
H25B H 0.1881 0.4761 0.6141 0.049 Uiso 1 1 calc R
H25C H 0.2502 0.4277 0.6271 0.049 Uiso 1 1 calc R
C26 C 0.10446(16) 0.38693(19) 0.7094(3) 0.0336(8) Uani 1 1 d .
H26A H 0.0789 0.3432 0.7106 0.050 Uiso 1 1 calc R
H26B H 0.0814 0.4244 0.6735 0.050 Uiso 1 1 calc R
H26C H 0.1126 0.4028 0.7776 0.050 Uiso 1 1 calc R
C27 C 0.37531(13) 0.40371(15) 0.5784(2) 0.0202(6) Uani 1 1 d .
C28 C 0.39392(13) 0.42842(15) 0.6737(3) 0.0251(6) Uani 1 1 d .
C29 C 0.39716(17) 0.50172(18) 0.6915(3) 0.0394(9) Uani 1 1 d .
H29A H 0.4102 0.5180 0.7551 0.047 Uiso 1 1 calc R
C30 C 0.38219(19) 0.55074(18) 0.6203(3) 0.0454(10) Uani 1 1 d .
H30A H 0.3840 0.6004 0.6346 0.054 Uiso 1 1 calc R
C31 C 0.36426(17) 0.52728(18) 0.5267(3) 0.0375(8) Uani 1 1 d .
H31A H 0.3537 0.5614 0.4771 0.045 Uiso 1 1 calc R
C32 C 0.36142(14) 0.45496(15) 0.5041(2) 0.0240(6) Uani 1 1 d .
C33 C 0.40951(15) 0.37751(17) 0.7584(2) 0.0274(7) Uani 1 1 d .
H33A H 0.4091 0.3279 0.7307 0.033 Uiso 1 1 calc R
C34 C 0.35947(17) 0.3806(2) 0.8409(3) 0.0392(8) Uani 1 1 d .
H34A H 0.3173 0.3724 0.8124 0.059 Uiso 1 1 calc R
H34B H 0.3606 0.4277 0.8726 0.059 Uiso 1 1 calc R
H34C H 0.3686 0.3436 0.8905 0.059 Uiso 1 1 calc R
C35 C 0.47575(17) 0.3905(2) 0.8025(3) 0.0408(9) Uani 1 1 d .
H35A H 0.5076 0.3886 0.7495 0.061 Uiso 1 1 calc R
H35B H 0.4851 0.3536 0.8520 0.061 Uiso 1 1 calc R
H35C H 0.4769 0.4377 0.8341 0.061 Uiso 1 1 calc R
C36 C 0.34245(16) 0.43304(16) 0.3989(2) 0.0260(7) Uani 1 1 d .
H36A H 0.3564 0.3825 0.3888 0.031 Uiso 1 1 calc R
C37 C 0.37433(18) 0.47893(19) 0.3183(3) 0.0389(9) Uani 1 1 d .
H37A H 0.3607 0.4624 0.2526 0.058 Uiso 1 1 calc R
H37B H 0.4206 0.4745 0.3238 0.058 Uiso 1 1 calc R
H37C H 0.3620 0.5291 0.3271 0.058 Uiso 1 1 calc R
C38 C 0.27062(16) 0.4354(2) 0.3858(3) 0.0365(8) Uani 1 1 d .
H38A H 0.2597 0.4210 0.3179 0.055 Uiso 1 1 calc R
H38B H 0.2553 0.4841 0.3979 0.055 Uiso 1 1 calc R
H38C H 0.2506 0.4025 0.4331 0.055 Uiso 1 1 calc R
C39 C 0.41549(14) 0.19046(15) 0.3429(2) 0.0217(6) Uani 1 1 d .
C40 C 0.43676(15) 0.21663(17) 0.2495(2) 0.0267(7) Uani 1 1 d .
C41 C 0.46377(16) 0.17017(19) 0.1812(3) 0.0356(8) Uani 1 1 d .
H41A H 0.4776 0.1884 0.1190 0.043 Uiso 1 1 calc R
C42 C 0.47108(18) 0.0984(2) 0.2010(2) 0.0379(9) Uani 1 1 d .
H42A H 0.4909 0.0676 0.1542 0.045 Uiso 1 1 calc R
C43 C 0.44893(16) 0.07220(18) 0.2904(3) 0.0310(7) Uani 1 1 d .
H43A H 0.4533 0.0227 0.3044 0.037 Uiso 1 1 calc R
C44 C 0.42049(14) 0.11617(16) 0.3603(2) 0.0248(6) Uani 1 1 d .
C45 C 0.42817(16) 0.29411(18) 0.2191(2) 0.0295(7) Uani 1 1 d .
H45A H 0.4128 0.3209 0.2787 0.035 Uiso 1 1 calc R
C46 C 0.49052(18) 0.3293(2) 0.1851(3) 0.0437(9) Uani 1 1 d .
H46A H 0.5227 0.3239 0.2372 0.066 Uiso 1 1 calc R
H46B H 0.4832 0.3802 0.1724 0.066 Uiso 1 1 calc R
H46C H 0.5054 0.3061 0.1242 0.066 Uiso 1 1 calc R
C47 C 0.3776(2) 0.3021(2) 0.1376(3) 0.0430(9) Uani 1 1 d .
H47A H 0.3379 0.2798 0.1596 0.065 Uiso 1 1 calc R
H47B H 0.3924 0.2786 0.0768 0.065 Uiso 1 1 calc R
H47C H 0.3703 0.3529 0.1244 0.065 Uiso 1 1 calc R
C48 C 0.39287(15) 0.08149(15) 0.4536(2) 0.0261(7) Uani 1 1 d .
H48A H 0.3776 0.1204 0.4986 0.031 Uiso 1 1 calc R
C49 C 0.44118(17) 0.03661(18) 0.5101(3) 0.0379(8) Uani 1 1 d .
H49A H 0.4210 0.0157 0.5689 0.057 Uiso 1 1 calc R
H49B H 0.4768 0.0669 0.5308 0.057 Uiso 1 1 calc R
H49C H 0.4569 -0.0017 0.4671 0.057 Uiso 1 1 calc R
C50 C 0.33561(16) 0.03438(19) 0.4260(3) 0.0387(9) Uani 1 1 d .
H50A H 0.3183 0.0123 0.4861 0.058 Uiso 1 1 calc R
H50B H 0.3492 -0.0030 0.3797 0.058 Uiso 1 1 calc R
H50C H 0.3028 0.0639 0.3945 0.058 Uiso 1 1 calc R
C51 C 0.47450(15) 0.22468(17) 0.5904(2) 0.0265(7) Uani 1 1 d .
H51A H 0.5194 0.2384 0.5924 0.040 Uiso 1 1 calc R
H51B H 0.4708 0.1749 0.5687 0.040 Uiso 1 1 calc R
H51C H 0.4560 0.2298 0.6567 0.040 Uiso 1 1 calc R
C52 C 0.49264(14) 0.34846(17) 0.4565(2) 0.0273(7) Uani 1 1 d .
H52A H 0.5339 0.3365 0.4857 0.041 Uiso 1 1 calc R
H52B H 0.4806 0.3970 0.4762 0.041 Uiso 1 1 calc R
H52C H 0.4955 0.3458 0.3840 0.041 Uiso 1 1 calc R

loop_
_atom_site_aniso_label
_atom_site_aniso_U_11
_atom_site_aniso_U_22
_atom_site_aniso_U_33
_atom_site_aniso_U_23
_atom_site_aniso_U_13
_atom_site_aniso_U_12
Mg1 0.0190(5) 0.0194(5) 0.0195(4) -0.0021(4) 0.0018(4) -0.0024(3)
Mg2 0.0188(5) 0.0178(5) 0.0194(4) -0.0011(4) -0.0003(4) -0.0001(4)
N1 0.0221(13) 0.0191(12) 0.0247(13) 0.0009(10) 0.0024(10) 0.0006(10)
N2 0.0166(12) 0.0183(12) 0.0247(12) -0.0054(9) 0.0005(10) -0.0001(10)
N3 0.0197(12) 0.0143(12) 0.0207(12) -0.0022(9) 0.0003(10) -0.0004(9)
N4 0.0197(12) 0.0191(12) 0.0199(12) -0.0021(10) 0.0007(10) 0.0022(10)
Si1 0.0182(4) 0.0166(4) 0.0282(4) -0.0028(3) 0.0029(4) -0.0011(3)
Si2 0.0179(4) 0.0160(4) 0.0219(4) -0.0015(3) 0.0011(3) 0.0004(3)
C1 0.0217(15) 0.0205(15) 0.0252(15) -0.0018(12) 0.0008(12) -0.0028(11)
C2 0.0257(16) 0.0189(15) 0.0261(15) -0.0003(12) 0.0022(12) -0.0014(12)
C3 0.0347(18) 0.0237(16) 0.0223(15) -0.0015(12) 0.0042(13) 0.0021(13)
C4 0.050(2) 0.0270(17) 0.0224(16) 0.0033(13) -0.0008(15) 0.0036(15)
C5 0.0336(18) 0.0264(17) 0.0305(17) 0.0015(13) -0.0007(14) 0.0053(13)
C6 0.0279(16) 0.0213(15) 0.0277(16) -0.0007(12) -0.0004(13) 0.0009(12)
C7 0.0305(17) 0.0242(16) 0.0258(15) 0.0005(13) 0.0038(13) 0.0066(13)
C8 0.0310(18) 0.044(2) 0.040(2) 0.0073(17) 0.0056(15) 0.0072(15)
C9 0.047(2) 0.0278(17) 0.041(2) 0.0003(15) 0.0101(16) 0.0086(15)
C10 0.0254(17) 0.0386(19) 0.0329(18) 0.0097(15) 0.0011(14) 0.0094(14)
C11 0.051(2) 0.049(2) 0.048(2) -0.0007(19) 0.0097(19) 0.0216(19)
C12 0.0282(18) 0.062(3) 0.039(2) 0.0121(19) 0.0017(16) 0.0019(17)
C13 0.0167(14) 0.0235(14) 0.0199(15) -0.0008(11) 0.0029(11) -0.0042(11)
C14 0.0191(15) 0.0226(15) 0.0227(15) 0.0037(12) 0.0031(12) -0.0037(12)
C15 0.0220(15) 0.0283(16) 0.0350(18) 0.0097(13) -0.0014(13) -0.0029(12)
C16 0.0262(17) 0.046(2) 0.0313(17) 0.0151(15) -0.0045(14) -0.0064(15)
C17 0.0306(18) 0.053(2) 0.0223(16) -0.0011(15) -0.0048(14) -0.0131(16)
C18 0.0211(16) 0.0411(19) 0.0244(15) -0.0031(14) 0.0025(13) -0.0091(14)
C19 0.0228(17) 0.071(3) 0.043(2) -0.037(2) 0.0002(15) -0.0009(17)
C20 0.031(2) 0.066(3) 0.195(7) -0.090(4) -0.015(3) 0.006(2)
C21 0.057(3) 0.240(8) 0.023(2) -0.036(3) -0.008(2) 0.061(4)
C22 0.0218(16) 0.0207(15) 0.041(2) -0.0014(13) 0.0066(13) -0.0004(12)
C23 0.0258(17) 0.0219(16) 0.049(2) -0.0043(14) 0.0053(14) 0.0013(13)
C24 0.0206(14) 0.0182(14) 0.0296(17) -0.0010(12) 0.0015(12) 0.0019(11)
C25 0.0276(17) 0.0302(17) 0.041(2) -0.0058(15) 0.0002(14) -0.0069(13)
C26 0.0266(17) 0.0333(18) 0.0409(19) -0.0118(15) 0.0071(14) -0.0035(14)
C27 0.0166(14) 0.0160(14) 0.0279(15) -0.0021(11) 0.0042(11) 0.0016(11)
C28 0.0194(14) 0.0236(15) 0.0324(15) -0.0068(14) -0.0013(14) 0.0036(11)
C29 0.041(2) 0.0269(17) 0.050(2) -0.0186(16) -0.0143(17) 0.0034(15)
C30 0.048(2) 0.0168(16) 0.071(3) -0.0141(17) -0.019(2) 0.0049(15)
C31 0.038(2) 0.0217(16) 0.052(2) 0.0037(16) -0.0037(16) 0.0012(14)
C32 0.0219(14) 0.0180(14) 0.0321(16) -0.0002(13) -0.0009(13) 0.0009(11)
C33 0.0267(16) 0.0272(16) 0.0283(16) -0.0090(13) -0.0002(13) 0.0013(13)
C34 0.038(2) 0.044(2) 0.0357(19) -0.0128(16) 0.0043(16) -0.0037(16)
C35 0.035(2) 0.044(2) 0.044(2) -0.0046(17) -0.0132(16) 0.0009(16)
C36 0.0344(17) 0.0171(15) 0.0265(16) 0.0044(12) 0.0030(13) 0.0018(13)
C37 0.039(2) 0.0323(19) 0.046(2) 0.0161(16) 0.0035(16) -0.0047(15)
C38 0.0348(19) 0.039(2) 0.0360(18) 0.0042(15) 0.0011(15) -0.0060(15)
C39 0.0209(14) 0.0229(15) 0.0212(14) -0.0052(12) -0.0033(12) 0.0031(11)
C40 0.0264(17) 0.0314(17) 0.0222(15) -0.0051(13) -0.0007(12) 0.0033(13)
C41 0.0398(19) 0.044(2) 0.0234(16) -0.0047(16) 0.0042(15) 0.0091(15)
C42 0.042(2) 0.041(2) 0.0314(19) -0.0164(15) 0.0002(15) 0.0135(16)
C43 0.0342(18) 0.0238(16) 0.0351(18) -0.0104(14) -0.0041(14) 0.0064(13)
C44 0.0230(15) 0.0239(15) 0.0275(16) -0.0070(13) -0.0050(13) 0.0020(12)
C45 0.0300(18) 0.0370(19) 0.0216(15) -0.0002(13) 0.0057(13) 0.0025(14)
C46 0.043(2) 0.048(2) 0.040(2) 0.0081(18) 0.0143(18) 0.0017(17)
C47 0.054(2) 0.036(2) 0.039(2) 0.0054(16) -0.0076(17) 0.0040(17)
C48 0.0281(16) 0.0171(14) 0.0332(17) -0.0038(13) 0.0004(14) 0.0021(12)
C49 0.040(2) 0.0296(17) 0.044(2) 0.0060(16) 0.0045(17) 0.0038(15)
C50 0.0299(19) 0.0319(19) 0.054(2) -0.0225(17) 0.0095(16) -0.0023(15)
C51 0.0262(16) 0.0256(16) 0.0277(17) -0.0050(13) 0.0009(13) 0.0075(13)
C52 0.0190(15) 0.0297(16) 0.0332(17) -0.0049(14) 0.0048(13) -0.0017(12)

loop_
_atom_type_symbol
_atom_type_description
_atom_type_scat_dispersion_real
_atom_type_scat_dispersion_imag
_atom_type_scat_source
C C 0.0033 0.0016 'International Tables Vol C Tables 4.2.6.8 and 6.1.1.4'
H H 0.0000 0.0000 'International Tables Vol C Tables 4.2.6.8 and 6.1.1.4'
Si Si 0.0817 0.0704 'International Tables Vol C Tables 4.2.6.8 and 6.1.1.4'
Mg Mg 0.0486 0.0363 'International Tables Vol C Tables 4.2.6.8 and 6.1.1.4'
N N 0.0061 0.0033 'International Tables Vol C Tables 4.2.6.8 and 6.1.1.4'

loop_
_geom_angle_atom_site_label_1
_geom_angle_atom_site_label_2
_geom_angle_atom_site_label_3
_geom_angle
N1 Mg1 N3 152.55(11)
N1 Mg1 N2 79.89(11)
N3 Mg1 N2 93.84(10)
N1 Mg1 Mg2 117.71(8)
N3 Mg1 Mg2 48.09(7)
N2 Mg1 Mg2 46.22(7)
N4 Mg2 N2 142.57(11)
N4 Mg2 N3 80.62(10)
N2 Mg2 N3 93.48(10)
N4 Mg2 Mg1 113.14(8)
N2 Mg2 Mg1 47.83(7)
N3 Mg2 Mg1 46.12(7)
C1 N1 Si1 122.5(2)
C1 N1 Mg1 143.2(2)
Si1 N1 Mg1 93.83(12)
C13 N2 Si1 121.70(19)
C13 N2 Mg2 90.69(17)
Si1 N2 Mg2 140.45(14)
C13 N2 Mg1 131.33(19)
Si1 N2 Mg1 87.72(11)
Mg2 N2 Mg1 85.96(10)
C27 N3 Si2 117.35(18)
C27 N3 Mg1 102.84(17)
Si2 N3 Mg1 130.50(13)
C27 N3 Mg2 132.99(19)
Si2 N3 Mg2 86.90(10)
Mg1 N3 Mg2 85.79(9)
C39 N4 Si2 124.4(2)
C39 N4 Mg2 141.9(2)
Si2 N4 Mg2 93.33(11)
N1 Si1 N2 98.10(12)
N1 Si1 C23 111.56(14)
N2 Si1 C23 113.70(14)
N1 Si1 C22 118.95(13)
N2 Si1 C22 110.13(13)
C23 Si1 C22 104.71(14)
N4 Si2 N3 98.76(11)
N4 Si2 C51 113.48(13)
N3 Si2 C51 111.29(13)
N4 Si2 C52 117.60(14)
N3 Si2 C52 110.99(13)
C51 Si2 C52 104.82(15)
N1 C1 C2 120.6(3)
N1 C1 C6 121.5(3)
C2 C1 C6 117.9(3)
C3 C2 C1 120.3(3)
C3 C2 C7 117.3(3)
C1 C2 C7 122.3(3)
C4 C3 C2 120.8(3)
C4 C3 H3A 119.6
C2 C3 H3A 119.6
C5 C4 C3 119.3(3)
C5 C4 H4A 120.3
C3 C4 H4A 120.3
C4 C5 C6 121.6(3)
C4 C5 H5A 119.2
C6 C5 H5A 119.2
C5 C6 C1 120.0(3)
C5 C6 C10 117.7(3)
C1 C6 C10 122.2(3)
C9 C7 C2 110.2(3)
C9 C7 C8 109.5(3)
C2 C7 C8 113.6(3)
C9 C7 H7A 107.8
C2 C7 H7A 107.8
C8 C7 H7A 107.8
C7 C8 H8A 109.5
C7 C8 H8B 109.5
H8A C8 H8B 109.5
C7 C8 H8C 109.5
H8A C8 H8C 109.5
H8B C8 H8C 109.5
C7 C9 H9A 109.5
C7 C9 H9B 109.5
H9A C9 H9B 109.5
C7 C9 H9C 109.5
H9A C9 H9C 109.5
H9B C9 H9C 109.5
C11 C10 C6 112.9(3)
C11 C10 C12 110.5(3)
C6 C10 C12 109.0(3)
C11 C10 H10A 108.1
C6 C10 H10A 108.1
C12 C10 H10A 108.1
C10 C11 H11A 109.5
C10 C11 H11B 109.5
H11A C11 H11B 109.5
C10 C11 H11C 109.5
H11A C11 H11C 109.5
H11B C11 H11C 109.5
C10 C12 H12A 109.5
C10 C12 H12B 109.5
H12A C12 H12B 109.5
C10 C12 H12C 109.5
H12A C12 H12C 109.5
H12B C12 H12C 109.5
C14 C13 C18 118.3(3)
C14 C13 N2 122.0(2)
C18 C13 N2 119.4(3)
C15 C14 C13 120.1(3)
C15 C14 C24 119.0(3)
C13 C14 C24 120.8(3)
C14 C15 C16 121.4(3)
C14 C15 H15A 119.3
C16 C15 H15A 119.3
C17 C16 C15 119.2(3)
C17 C16 H16A 120.4
C15 C16 H16A 120.4
C16 C17 C18 121.5(3)
C16 C17 H17A 119.2
C18 C17 H17A 119.2
C17 C18 C13 119.4(3)
C17 C18 C19 119.6(3)
C13 C18 C19 121.0(3)
C21 C19 C18 112.0(4)
C21 C19 C20 112.0(4)
C18 C19 C20 110.2(3)
C21 C19 H19A 107.4
C18 C19 H19A 107.4
C20 C19 H19A 107.4
C19 C20 H20A 109.5
C19 C20 H20B 109.5
H20A C20 H20B 109.5
C19 C20 H20C 109.5
H20A C20 H20C 109.5
H20B C20 H20C 109.5
C19 C21 H21A 109.5
C19 C21 H21B 109.5
H21A C21 H21B 109.5
C19 C21 H21C 109.5
H21A C21 H21C 109.5
H21B C21 H21C 109.5
Si1 C22 H22A 109.5
Si1 C22 H22B 109.5
H22A C22 H22B 109.5
Si1 C22 H22C 109.5
H22A C22 H22C 109.5
H22B C22 H22C 109.5
Si1 C23 H23A 109.5
Si1 C23 H23B 109.5
H23A C23 H23B 109.5
Si1 C23 H23C 109.5
H23A C23 H23C 109.5
H23B C23 H23C 109.5
C26 C24 C14 112.1(2)
C26 C24 C25 111.0(2)
C14 C24 C25 110.9(2)
C26 C24 H24A 107.6
C14 C24 H24A 107.6
C25 C24 H24A 107.6
C24 C25 H25A 109.5
C24 C25 H25B 109.5
H25A C25 H25B 109.5
C24 C25 H25C 109.5
H25A C25 H25C 109.5
H25B C25 H25C 109.5
C24 C26 H26A 109.5
C24 C26 H26B 109.5
H26A C26 H26B 109.5
C24 C26 H26C 109.5
H26A C26 H26C 109.5
H26B C26 H26C 109.5
C32 C27 C28 118.4(3)
C32 C27 N3 121.4(3)
C28 C27 N3 120.2(3)
C29 C28 C27 119.3(3)
C29 C28 C33 118.4(3)
C27 C28 C33 122.3(3)
C30 C29 C28 122.0(3)
C30 C29 H29A 119.0
C28 C29 H29A 119.0
C29 C30 C31 119.3(3)
C29 C30 H30A 120.4
C31 C30 H30A 120.4
C30 C31 C32 121.3(3)
C30 C31 H31A 119.3
C32 C31 H31A 119.3
C31 C32 C27 119.7(3)
C31 C32 C36 118.4(3)
C27 C32 C36 121.8(3)
C28 C33 C34 111.8(3)
C28 C33 C35 112.7(3)
C34 C33 C35 109.7(3)
C28 C33 H33A 107.4
C34 C33 H33A 107.4
C35 C33 H33A 107.4
C33 C34 H34A 109.5
C33 C34 H34B 109.5
H34A C34 H34B 109.5
C33 C34 H34C 109.5
H34A C34 H34C 109.5
H34B C34 H34C 109.5
C33 C35 H35A 109.5
C33 C35 H35B 109.5
H35A C35 H35B 109.5
C33 C35 H35C 109.5
H35A C35 H35C 109.5
H35B C35 H35C 109.5
C38 C36 C32 111.1(3)
C38 C36 C37 109.6(3)
C32 C36 C37 113.0(3)
C38 C36 H36A 107.7
C32 C36 H36A 107.7
C37 C36 H36A 107.7
C36 C37 H37A 109.5
C36 C37 H37B 109.5
H37A C37 H37B 109.5
C36 C37 H37C 109.5
H37A C37 H37C 109.5
H37B C37 H37C 109.5
C36 C38 H38A 109.5
C36 C38 H38B 109.5
H38A C38 H38B 109.5
C36 C38 H38C 109.5
H38A C38 H38C 109.5
H38B C38 H38C 109.5
C44 C39 N4 121.9(3)
C44 C39 C40 117.4(3)
N4 C39 C40 120.6(3)
C41 C40 C39 120.0(3)
C41 C40 C45 118.0(3)
C39 C40 C45 122.0(3)
C42 C41 C40 121.9(3)
C42 C41 H41A 119.1
C40 C41 H41A 119.1
C41 C42 C43 118.4(3)
C41 C42 H42A 120.8
C43 C42 H42A 120.8
C42 C43 C44 121.9(3)
C42 C43 H43A 119.1
C44 C43 H43A 119.1
C43 C44 C39 120.2(3)
C43 C44 C48 118.1(3)
C39 C44 C48 121.6(3)
C40 C45 C47 111.6(3)
C40 C45 C46 112.8(3)
C47 C45 C46 109.7(3)
C40 C45 H45A 107.5
C47 C45 H45A 107.5
C46 C45 H45A 107.5
C45 C46 H46A 109.5
C45 C46 H46B 109.5
H46A C46 H46B 109.5
C45 C46 H46C 109.5
H46A C46 H46C 109.5
H46B C46 H46C 109.5
C45 C47 H47A 109.5
C45 C47 H47B 109.5
H47A C47 H47B 109.5
C45 C47 H47C 109.5
H47A C47 H47C 109.5
H47B C47 H47C 109.5
C49 C48 C44 113.0(3)
C49 C48 C50 109.2(3)
C44 C48 C50 110.0(3)
C49 C48 H48A 108.2
C44 C48 H48A 108.2
C50 C48 H48A 108.2
C48 C49 H49A 109.5
C48 C49 H49B 109.5
H49A C49 H49B 109.5
C48 C49 H49C 109.5
H49A C49 H49C 109.5
H49B C49 H49C 109.5
C48 C50 H50A 109.5
C48 C50 H50B 109.5
H50A C50 H50B 109.5
C48 C50 H50C 109.5
H50A C50 H50C 109.5
H50B C50 H50C 109.5
Si2 C51 H51A 109.5
Si2 C51 H51B 109.5
H51A C51 H51B 109.5
Si2 C51 H51C 109.5
H51A C51 H51C 109.5
H51B C51 H51C 109.5
Si2 C52 H52A 109.5
Si2 C52 H52B 109.5
H52A C52 H52B 109.5
Si2 C52 H52C 109.5
H52A C52 H52C 109.5
H52B C52 H52C 109.5

loop_
_geom_bond_atom_site_label_1
_geom_bond_atom_site_label_2
_geom_bond_distance
Mg1 N1 1.963(3)
Mg1 N3 2.057(3)
Mg1 N2 2.114(3)
Mg1 Mg2 2.8459(14)
Mg2 N4 1.969(3)
Mg2 N2 2.060(3)
Mg2 N3 2.124(2)
N1 C1 1.416(4)
N1 Si1 1.716(3)
N2 C13 1.433(4)
N2 Si1 1.754(3)
N3 C27 1.430(4)
N3 Si2 1.770(2)
N4 C39 1.415(4)
N4 Si2 1.722(2)
Si1 C23 1.870(3)
Si1 C22 1.871(3)
Si2 C51 1.864(3)
Si2 C52 1.871(3)
C1 C2 1.416(4)
C1 C6 1.427(4)
C2 C3 1.398(4)
C2 C7 1.525(4)
C3 C4 1.389(5)
C3 H3A 0.9500
C4 C5 1.382(5)
C4 H4A 0.9500
C5 C6 1.385(4)
C5 H5A 0.9500
C6 C10 1.523(4)
C7 C9 1.521(5)
C7 C8 1.533(5)
C7 H7A 1.0000
C8 H8A 0.9800
C8 H8B 0.9800
C8 H8C 0.9800
C9 H9A 0.9800
C9 H9B 0.9800
C9 H9C 0.9800
C10 C11 1.512(5)
C10 C12 1.545(5)
C10 H10A 1.0000
C11 H11A 0.9800
C11 H11B 0.9800
C11 H11C 0.9800
C12 H12A 0.9800
C12 H12B 0.9800
C12 H12C 0.9800
C13 C14 1.421(4)
C13 C18 1.424(4)
C14 C15 1.379(4)
C14 C24 1.534(4)
C15 C16 1.394(5)
C15 H15A 0.9500
C16 C17 1.380(5)
C16 H16A 0.9500
C17 C18 1.398(5)
C17 H17A 0.9500
C18 C19 1.528(5)
C19 C21 1.517(6)
C19 C20 1.551(6)
C19 H19A 1.0000
C20 H20A 0.9800
C20 H20B 0.9800
C20 H20C 0.9800
C21 H21A 0.9800
C21 H21B 0.9800
C21 H21C 0.9800
C22 H22A 0.9800
C22 H22B 0.9800
C22 H22C 0.9800
C23 H23A 0.9800
C23 H23B 0.9800
C23 H23C 0.9800
C24 C26 1.514(4)
C24 C25 1.536(4)
C24 H24A 1.0000
C25 H25A 0.9800
C25 H25B 0.9800
C25 H25C 0.9800
C26 H26A 0.9800
C26 H26B 0.9800
C26 H26C 0.9800
C27 C32 1.416(4)
C27 C28 1.419(4)
C28 C29 1.393(4)
C28 C33 1.522(5)
C29 C30 1.364(5)
C29 H29A 0.9500
C30 C31 1.386(5)
C30 H30A 0.9500
C31 C32 1.388(4)
C31 H31A 0.9500
C32 C36 1.529(4)
C33 C34 1.533(5)
C33 C35 1.535(5)
C33 H33A 1.0000
C34 H34A 0.9800
C34 H34B 0.9800
C34 H34C 0.9800
C35 H35A 0.9800
C35 H35B 0.9800
C35 H35C 0.9800
C36 C38 1.523(5)
C36 C37 1.538(4)
C36 H36A 1.0000
C37 H37A 0.9800
C37 H37B 0.9800
C37 H37C 0.9800
C38 H38A 0.9800
C38 H38B 0.9800
C38 H38C 0.9800
C39 C44 1.413(4)
C39 C40 1.423(4)
C40 C41 1.387(4)
C40 C45 1.517(5)
C41 C42 1.378(5)
C41 H41A 0.9500
C42 C43 1.381(5)
C42 H42A 0.9500
C43 C44 1.386(4)
C43 H43A 0.9500
C44 C48 1.529(4)
C45 C47 1.537(5)
C45 C46 1.538(5)
C45 H45A 1.0000
C46 H46A 0.9800
C46 H46B 0.9800
C46 H46C 0.9800
C47 H47A 0.9800
C47 H47B 0.9800
C47 H47C 0.9800
C48 C49 1.523(5)
C48 C50 1.539(4)
C48 H48A 1.0000
C49 H49A 0.9800
C49 H49B 0.9800
C49 H49C 0.9800
C50 H50A 0.9800
C50 H50B 0.9800
C50 H50C 0.9800
C51 H51A 0.9800
C51 H51B 0.9800
C51 H51C 0.9800
C52 H52A 0.9800
C52 H52B 0.9800
C52 H52C 0.9800
